data_4335455
loop_
_publ_author_name
'Guoxiong Hua'
'Junyi Du'
'Alexandra M. Z. Slawin'
'J. Derek Woollins'

_publ_section_title
;
 Fluorinated Phosphorus-Selenium Heteroatom Compounds:
 Phenylphosphonofluorodiselenoic Salts, Adducts, and Esters
;
_journal_name_full 'Inorganic Chemistry'
_journal_page_first 8214
_journal_page_last 8217
_journal_paper_doi 10.1021/ic400612w
_journal_volume 52
_journal_year 2013
_chemical_formula_moiety 'C30 H25 F P2 Se2'
_chemical_formula_sum 'C30 H25 F P2 Se2'
_chemical_formula_weight 624.39
_space_group_IT_number 2
_symmetry_cell_setting triclinic
_symmetry_Int_Tables_number 2
_symmetry_space_group_name_Hall '-P 1'
_symmetry_space_group_name_H-M 'P -1'
_atom_sites_solution_hydrogens geom
_atom_sites_solution_primary direct
_atom_sites_solution_secondary difmap
_cell_angle_alpha 111.67(4)
_cell_angle_beta 105.41(3)
_cell_angle_gamma 97.26(2)
_cell_formula_units_Z 2
_cell_length_a 9.457(6)
_cell_length_b 11.618(7)
_cell_length_c 14.142(7)
_cell_measurement_reflns_used 3498
_cell_measurement_temperature 125
_cell_measurement_theta_max 32.58
_cell_measurement_theta_min 1.65
_cell_volume 1347.7(15)
_computing_cell_refinement 'CrystalClear-SM Expert 2.0 r6'
_computing_data_collection 'CrystalClear-SM Expert 2.0 r6 (Rigaku, 2010)'
_computing_data_reduction 'CrystalClear-SM Expert 2.0 r6'
_computing_molecular_graphics 'CrystalStructure 4.0'
_computing_publication_material 'CrystalStructure 4.0 (Rigaku, 2010)'
_computing_structure_refinement 'SHELXL97 (Sheldrick, 2008)'
_computing_structure_solution 'SIR2004 (Burla, et al., 2005)'
_diffrn_ambient_temperature 125
_diffrn_detector_area_resol_mean 13.653
_diffrn_measured_fraction_theta_full 0.998
_diffrn_measured_fraction_theta_max 0.897
_diffrn_measurement_device_type 'Rigaku SCX mini'
_diffrn_measurement_method \w
_diffrn_radiation_type 'Mo K\a'
_diffrn_radiation_wavelength 0.71075
_diffrn_reflns_av_R_equivalents 0.0554
_diffrn_reflns_limit_h_max 13
_diffrn_reflns_limit_h_min -14
_diffrn_reflns_limit_k_max 16
_diffrn_reflns_limit_k_min -16
_diffrn_reflns_limit_l_max 20
_diffrn_reflns_limit_l_min -21
_diffrn_reflns_number 17602
_diffrn_reflns_theta_full 25.00
_diffrn_reflns_theta_max 32.32
_diffrn_standards_number 0
_exptl_absorpt_coefficient_mu 2.888
_exptl_absorpt_correction_T_max 0.561
_exptl_absorpt_correction_T_min 0.470
_exptl_absorpt_correction_type multi-scan
_exptl_absorpt_process_details 'REQAB (Rigaku, 1998)'
_exptl_crystal_colour colorless
_exptl_crystal_density_diffrn 1.539
_exptl_crystal_description chip
_exptl_crystal_F_000 624.00
_exptl_crystal_size_max 0.270
_exptl_crystal_size_mid 0.230
_exptl_crystal_size_min 0.200
_refine_diff_density_max 0.570
_refine_diff_density_min -0.790
_refine_ls_extinction_method none
_refine_ls_goodness_of_fit_ref 0.977
_refine_ls_hydrogen_treatment constr
_refine_ls_number_parameters 316
_refine_ls_number_reflns 8620
_refine_ls_number_restraints 0
_refine_ls_R_factor_gt 0.0470
_refine_ls_shift/su_max 0.001
_refine_ls_structure_factor_coef Fsqd
_refine_ls_weighting_details 'w = 1/[\s^2^(Fo^2^)+(0.0453P)^2^+0.0000P] where P=(Fo^2^+2Fc^2^)/3'
_refine_ls_weighting_scheme calc
_refine_ls_wR_factor_ref 0.1257
_reflns_number_gt 5416
_reflns_number_total 8620
_reflns_threshold_expression F^2^>2.0\s(F^2^)
_cod_data_source_file ic400612w_si_001.cif
_cod_data_source_block HW91-1-A
_cod_original_cell_volume 1347.5(14)
_cod_database_code 4335455

loop_
_symmetry_equiv_pos_site_id
_symmetry_equiv_pos_as_xyz
1 +X,+Y,+Z
2 -X,-Y,-Z

loop_
_atom_site_label
_atom_site_type_symbol
_atom_site_fract_x
_atom_site_fract_y
_atom_site_fract_z
_atom_site_U_iso_or_equiv
_atom_site_adp_type
_atom_site_occupancy
_atom_site_symmetry_multiplicity
_atom_site_calc_flag
_atom_site_refinement_flags
Se1 Se 0.35581(4) -0.55582(3) 0.72022(3) 0.04054(11) Uani 1.0 2 d .
Se2 Se 0.18924(4) -0.28091(3) 0.78449(3) 0.04710(12) Uani 1.0 2 d .
P1 P 0.79997(8) 0.19622(7) 0.72104(6) 0.02248(15) Uani 1.0 2 d .
P2 P 0.37246(8) -0.36340(7) 0.81940(6) 0.02541(16) Uani 1.0 2 d .
F1 F 0.4028(3) -0.35095(18) 0.94032(14) 0.0437(5) Uani 1.0 2 d .
C1 C 0.8571(3) 0.0629(3) 0.6389(3) 0.0241(6) Uani 1.0 2 d .
C2 C 0.7889(4) 0.0074(3) 0.5261(3) 0.0295(7) Uani 1.0 2 d .
C3 C 0.8160(4) -0.1069(3) 0.4641(3) 0.0330(7) Uani 1.0 2 d .
C4 C 0.9096(4) -0.1654(3) 0.5125(3) 0.0349(7) Uani 1.0 2 d .
C5 C 0.9811(4) -0.1089(3) 0.6255(3) 0.0329(7) Uani 1.0 2 d .
C6 C 0.9539(4) 0.0040(3) 0.6880(3) 0.0291(7) Uani 1.0 2 d .
C7 C 0.9485(3) 0.2813(3) 0.8505(3) 0.0246(6) Uani 1.0 2 d .
C8 C 1.0958(3) 0.3287(3) 0.8535(3) 0.0289(7) Uani 1.0 2 d .
C9 C 1.2120(4) 0.3956(3) 0.9529(3) 0.0318(7) Uani 1.0 2 d .
C10 C 1.1835(4) 0.4138(3) 1.0486(3) 0.0317(7) Uani 1.0 2 d .
C11 C 1.0387(4) 0.3653(3) 1.0458(3) 0.0330(7) Uani 1.0 2 d .
C12 C 0.9218(4) 0.2997(3) 0.9472(3) 0.0283(6) Uani 1.0 2 d .
C13 C 0.7551(3) 0.2944(3) 0.6485(3) 0.0248(6) Uani 1.0 2 d .
C14 C 0.8694(4) 0.3871(3) 0.6514(3) 0.0342(7) Uani 1.0 2 d .
C15 C 0.8330(5) 0.4504(4) 0.5845(3) 0.0441(9) Uani 1.0 2 d .
C16 C 0.6856(5) 0.4222(4) 0.5160(3) 0.0409(8) Uani 1.0 2 d .
C17 C 0.5715(4) 0.3340(4) 0.5157(3) 0.0375(8) Uani 1.0 2 d .
C18 C 0.6066(4) 0.2692(3) 0.5810(3) 0.0310(7) Uani 1.0 2 d .
C19 C 0.6309(3) 0.1325(3) 0.7400(2) 0.0237(6) Uani 1.0 2 d .
C20 C 0.5568(4) 0.2170(3) 0.7962(3) 0.0306(7) Uani 1.0 2 d .
C21 C 0.4320(4) 0.1678(3) 0.8166(3) 0.0321(7) Uani 1.0 2 d .
C22 C 0.3803(3) 0.0377(3) 0.7816(3) 0.0312(7) Uani 1.0 2 d .
C23 C 0.4500(4) -0.0469(3) 0.7233(3) 0.0314(7) Uani 1.0 2 d .
C24 C 0.5764(3) 0.0003(3) 0.7030(3) 0.0263(6) Uani 1.0 2 d .
C25 C 0.5513(3) -0.2590(3) 0.8423(3) 0.0269(6) Uani 1.0 2 d .
C26 C 0.6022(4) -0.1378(3) 0.9294(3) 0.0364(8) Uani 1.0 2 d .
C27 C 0.7391(4) -0.0570(4) 0.9488(3) 0.0480(10) Uani 1.0 2 d .
C28 C 0.8232(4) -0.0966(4) 0.8808(3) 0.0494(10) Uani 1.0 2 d .
C29 C 0.7728(4) -0.2137(4) 0.7944(3) 0.0438(9) Uani 1.0 2 d .
C30 C 0.6362(4) -0.2964(4) 0.7745(3) 0.0335(7) Uani 1.0 2 d .
H2 H 0.7245 0.0475 0.4920 0.0354 Uiso 1.0 2 calc R
H3 H 0.7693 -0.1446 0.3876 0.0396 Uiso 1.0 2 calc R
H4 H 0.9261 -0.2440 0.4697 0.0419 Uiso 1.0 2 calc R
H5 H 1.0479 -0.1482 0.6589 0.0395 Uiso 1.0 2 calc R
H6 H 1.0011 0.0416 0.7643 0.0349 Uiso 1.0 2 calc R
H8 H 1.1154 0.3150 0.7882 0.0347 Uiso 1.0 2 calc R
H9 H 1.3108 0.4288 0.9555 0.0381 Uiso 1.0 2 calc R
H10 H 1.2630 0.4594 1.1161 0.0380 Uiso 1.0 2 calc R
H11 H 1.0202 0.3772 1.1113 0.0396 Uiso 1.0 2 calc R
H12 H 0.8233 0.2671 0.9453 0.0339 Uiso 1.0 2 calc R
H14 H 0.9704 0.4066 0.6984 0.0411 Uiso 1.0 2 calc R
H15 H 0.9098 0.5130 0.5861 0.0529 Uiso 1.0 2 calc R
H16 H 0.6625 0.4635 0.4691 0.0491 Uiso 1.0 2 calc R
H17 H 0.4698 0.3178 0.4710 0.0450 Uiso 1.0 2 calc R
H18 H 0.5289 0.2075 0.5795 0.0372 Uiso 1.0 2 calc R
H20 H 0.5916 0.3066 0.8199 0.0367 Uiso 1.0 2 calc R
H21 H 0.3820 0.2244 0.8551 0.0386 Uiso 1.0 2 calc R
H22 H 0.2962 0.0056 0.7975 0.0374 Uiso 1.0 2 calc R
H23 H 0.4116 -0.1365 0.6974 0.0377 Uiso 1.0 2 calc R
H24 H 0.6254 -0.0570 0.6642 0.0315 Uiso 1.0 2 calc R
H26 H 0.5437 -0.1107 0.9749 0.0437 Uiso 1.0 2 calc R
H27 H 0.7750 0.0248 1.0083 0.0575 Uiso 1.0 2 calc R
H28 H 0.9167 -0.0415 0.8945 0.0593 Uiso 1.0 2 calc R
H29 H 0.8304 -0.2390 0.7480 0.0526 Uiso 1.0 2 calc R
H30 H 0.6015 -0.3779 0.7147 0.0402 Uiso 1.0 2 calc R

loop_
_atom_site_aniso_label
_atom_site_aniso_U_11
_atom_site_aniso_U_22
_atom_site_aniso_U_33
_atom_site_aniso_U_12
_atom_site_aniso_U_13
_atom_site_aniso_U_23
Se1 0.0490(3) 0.02382(17) 0.0471(2) 0.00570(14) 0.02251(17) 0.00980(15)
Se2 0.02764(18) 0.0402(2) 0.0817(3) 0.01105(15) 0.01938(18) 0.0331(2)
P1 0.0204(4) 0.0224(4) 0.0234(4) 0.0040(3) 0.0073(3) 0.0088(3)
P2 0.0265(4) 0.0238(4) 0.0255(4) 0.0032(3) 0.0088(3) 0.0109(3)
F1 0.0541(12) 0.0449(12) 0.0262(10) -0.0052(10) 0.0116(9) 0.0157(9)
C1 0.0196(13) 0.0271(14) 0.0265(14) 0.0051(11) 0.0092(11) 0.0113(12)
C2 0.0256(15) 0.0318(16) 0.0268(15) 0.0065(13) 0.0055(12) 0.0105(13)
C3 0.0284(15) 0.0328(17) 0.0279(16) 0.0033(13) 0.0068(13) 0.0055(14)
C4 0.0343(17) 0.0281(16) 0.0388(18) 0.0076(13) 0.0155(14) 0.0083(15)
C5 0.0307(16) 0.0292(16) 0.0390(18) 0.0124(13) 0.0103(14) 0.0139(14)
C6 0.0323(16) 0.0308(16) 0.0252(15) 0.0092(13) 0.0096(12) 0.0126(13)
C7 0.0252(14) 0.0243(14) 0.0238(14) 0.0059(12) 0.0076(11) 0.0102(12)
C8 0.0257(15) 0.0306(16) 0.0301(15) 0.0059(12) 0.0107(12) 0.0121(13)
C9 0.0227(14) 0.0292(16) 0.0390(17) 0.0049(12) 0.0044(13) 0.0144(14)
C10 0.0313(16) 0.0244(15) 0.0288(16) 0.0044(12) -0.0014(13) 0.0088(13)
C11 0.0396(18) 0.0343(17) 0.0237(15) 0.0080(14) 0.0084(13) 0.0128(14)
C12 0.0250(14) 0.0313(16) 0.0254(15) 0.0048(12) 0.0084(12) 0.0094(13)
C13 0.0273(14) 0.0224(14) 0.0240(14) 0.0065(12) 0.0088(11) 0.0088(12)
C14 0.0328(16) 0.0331(17) 0.0336(17) 0.0024(14) 0.0072(13) 0.0152(15)
C15 0.056(3) 0.0349(19) 0.042(2) 0.0005(17) 0.0162(17) 0.0209(17)
C16 0.057(3) 0.0353(18) 0.0338(18) 0.0155(16) 0.0127(16) 0.0190(16)
C17 0.0396(18) 0.0406(19) 0.0330(17) 0.0139(15) 0.0069(14) 0.0190(16)
C18 0.0250(15) 0.0318(16) 0.0354(17) 0.0059(13) 0.0062(13) 0.0165(14)
C19 0.0181(12) 0.0272(15) 0.0228(14) 0.0046(11) 0.0042(10) 0.0095(12)
C20 0.0268(15) 0.0271(15) 0.0325(16) 0.0057(12) 0.0082(13) 0.0084(14)
C21 0.0226(14) 0.0384(18) 0.0314(16) 0.0076(13) 0.0098(12) 0.0099(14)
C22 0.0207(14) 0.0431(19) 0.0329(16) 0.0046(13) 0.0086(12) 0.0210(15)
C23 0.0284(16) 0.0290(16) 0.0357(17) 0.0016(13) 0.0078(13) 0.0164(14)
C24 0.0262(14) 0.0251(14) 0.0288(15) 0.0073(12) 0.0093(12) 0.0124(13)
C25 0.0216(13) 0.0301(16) 0.0295(15) 0.0047(12) 0.0051(12) 0.0162(13)
C26 0.0352(17) 0.0354(18) 0.0310(17) 0.0007(14) 0.0049(14) 0.0128(15)
C27 0.045(2) 0.043(2) 0.0364(19) -0.0125(17) -0.0043(16) 0.0157(17)
C28 0.0274(17) 0.063(3) 0.052(3) -0.0079(17) -0.0017(16) 0.035(2)
C29 0.0272(16) 0.065(3) 0.054(3) 0.0117(17) 0.0142(16) 0.040(2)
C30 0.0289(16) 0.0399(18) 0.0349(17) 0.0070(14) 0.0092(13) 0.0207(15)

loop_
_atom_type_symbol
_atom_type_description
_atom_type_scat_dispersion_real
_atom_type_scat_dispersion_imag
_atom_type_scat_source
C C 0.0033 0.0016
;
International Tables for Crystallography
(1992, Vol. C, Tables 4.2.6.8 and 6.1.1.4)
;
H H 0.0000 0.0000
;
International Tables for Crystallography
(1992, Vol. C, Table 6.1.1.4)
;
F F 0.0171 0.0103
;
International Tables for Crystallography
(1992, Vol. C, Tables 4.2.6.8 and 6.1.1.4)
;
P P 0.1023 0.0942
;
International Tables for Crystallography
(1992, Vol. C, Tables 4.2.6.8 and 6.1.1.4)
;
Se Se -0.0929 2.2259
;
International Tables for Crystallography
(1992, Vol. C, Tables 4.2.6.8 and 6.1.1.4)
;

loop_
_geom_angle_atom_site_label_1
_geom_angle_atom_site_label_2
_geom_angle_atom_site_label_3
_geom_angle
_geom_angle_publ_flag
C1 P1 C7 108.83(14) yes
C1 P1 C13 108.66(16) yes
C1 P1 C19 107.66(14) yes
C7 P1 C13 113.51(14) yes
C7 P1 C19 109.32(15) yes
C13 P1 C19 108.71(15) yes
Se1 P2 Se2 119.83(5) yes
Se1 P2 F1 107.47(10) yes
Se1 P2 C25 111.10(11) yes
Se2 P2 F1 106.44(10) yes
Se2 P2 C25 111.09(13) yes
F1 P2 C25 98.55(13) yes
P1 C1 C2 119.9(3) yes
P1 C1 C6 119.9(3) yes
C2 C1 C6 119.6(3) yes
C1 C2 C3 119.8(4) yes
C2 C3 C4 120.6(3) yes
C3 C4 C5 120.0(3) yes
C4 C5 C6 119.9(4) yes
C1 C6 C5 120.2(3) yes
P1 C7 C8 118.7(3) yes
P1 C7 C12 121.6(3) yes
C8 C7 C12 119.6(3) yes
C7 C8 C9 119.6(4) yes
C8 C9 C10 120.1(3) yes
C9 C10 C11 120.5(3) yes
C10 C11 C12 119.8(4) yes
C7 C12 C11 120.4(3) yes
P1 C13 C14 121.1(3) yes
P1 C13 C18 119.1(3) yes
C14 C13 C18 119.5(4) yes
C13 C14 C15 119.5(3) yes
C14 C15 C16 120.4(4) yes
C15 C16 C17 120.3(4) yes
C16 C17 C18 119.8(3) yes
C13 C18 C17 120.5(4) yes
P1 C19 C20 119.5(3) yes
P1 C19 C24 120.6(3) yes
C20 C19 C24 119.9(3) yes
C19 C20 C21 119.3(3) yes
C20 C21 C22 120.6(3) yes
C21 C22 C23 120.6(4) yes
C22 C23 C24 119.8(3) yes
C19 C24 C23 119.8(3) yes
P2 C25 C26 118.7(3) yes
P2 C25 C30 121.6(2) yes
C26 C25 C30 119.6(3) yes
C25 C26 C27 119.6(4) yes
C26 C27 C28 119.9(3) yes
C27 C28 C29 120.8(4) yes
C28 C29 C30 120.0(4) yes
C25 C30 C29 120.1(3) yes

loop_
_geom_bond_atom_site_label_1
_geom_bond_atom_site_label_2
_geom_bond_distance
_geom_bond_publ_flag
Se1 P2 2.1136(16) yes
Se2 P2 2.1163(14) yes
P1 C1 1.805(4) yes
P1 C7 1.802(3) yes
P1 C13 1.813(4) yes
P1 C19 1.803(4) yes
P2 F1 1.604(3) yes
P2 C25 1.827(4) yes
C1 C2 1.402(4) yes
C1 C6 1.400(5) yes
C2 C3 1.393(5) yes
C3 C4 1.375(6) yes
C4 C5 1.407(5) yes
C5 C6 1.384(5) yes
C7 C8 1.415(5) yes
C7 C12 1.400(5) yes
C8 C9 1.395(4) yes
C9 C10 1.394(6) yes
C10 C11 1.398(5) yes
C11 C12 1.390(4) yes
C13 C14 1.407(5) yes
C13 C18 1.395(4) yes
C14 C15 1.399(6) yes
C15 C16 1.387(5) yes
C16 C17 1.389(6) yes
C17 C18 1.395(6) yes
C19 C20 1.407(5) yes
C19 C24 1.401(5) yes
C20 C21 1.391(5) yes
C21 C22 1.379(5) yes
C22 C23 1.391(5) yes
C23 C24 1.395(5) yes
C25 C26 1.402(4) yes
C25 C30 1.394(5) yes
C26 C27 1.395(5) yes
C27 C28 1.394(6) yes
C28 C29 1.367(5) yes
C29 C30 1.401(5) yes
